data_2242352
loop_
_publ_author_name
'Paul, Avijit Kumar'

_publ_section_title
;
 Synthesis and crystal structure of a new polymorph of potassium
 europium(III) bis(sulfate) monohydrate, KEu(SO~4~)~2~&#x00B7;H~2~O
;
_journal_coeditor_code GW2157
_journal_issue 2
_journal_name_full 'Acta Crystallographica Section E'
_journal_page_first 242
_journal_page_last 245
_journal_paper_doi 10.1107/S2056989018000567
_journal_volume 74
_journal_year 2018
_chemical_formula_iupac 'K Eu (S O4)2, H2 O'
_chemical_formula_sum 'Eu K O9 S2'
_chemical_formula_weight 399.18
_chemical_name_common 'Potassium europium sulfate'
_chemical_name_systematic
;
Potassium europium(III) bis(sulfate) monohydrate
;
_space_group_IT_number 152
_symmetry_cell_setting trigonal
_symmetry_space_group_name_Hall 'P 31 2"'
_symmetry_space_group_name_H-M 'P 31 2 1'
_atom_sites_solution_primary direct
_atom_sites_solution_secondary difmap
_audit_creation_method SHELXL-97
_cell_angle_alpha 90.00
_cell_angle_beta 90.00
_cell_angle_gamma 120.00
_cell_formula_units_Z 3
_cell_length_a 6.9065(2)
_cell_length_b 6.9065(2)
_cell_length_c 12.7802(5)
_cell_measurement_reflns_used 848
_cell_measurement_temperature 293(2)
_cell_measurement_theta_max 28.62
_cell_measurement_theta_min 3.41
_cell_volume 527.94(3)
_computing_cell_refinement
;
SAINT (Bruker, 2000)
;
_computing_data_collection
;
SMART (Bruker, 2000)
;
_computing_data_reduction
;
SAINT (Bruker, 2000)
;
_computing_molecular_graphics
;
ORTEP-3 for windows (Farrugia, 2012) and CAMERON (Watkin <i>et al.</i>,
1993)
;
_computing_publication_material
;
PLATON (Spek, 2009)
;
_computing_structure_refinement
;
SHELXL97 (Sheldrick, 2008)
;
_computing_structure_solution
;
SIR92 (Altomare <i>et al.</i>,  1993)
;
_diffrn_ambient_temperature 293(2)
_diffrn_measured_fraction_theta_full 0.961
_diffrn_measured_fraction_theta_max 0.961
_diffrn_measurement_device_type 'Bruker SMART CCD area detector'
_diffrn_measurement_method '\f and \w scans'
_diffrn_radiation_monochromator graphite
_diffrn_radiation_source 'fine-focus sealed tube'
_diffrn_radiation_type MoK\a
_diffrn_radiation_wavelength 0.71073
_diffrn_reflns_av_R_equivalents 0.0317
_diffrn_reflns_av_sigmaI/netI 0.0246
_diffrn_reflns_limit_h_max 9
_diffrn_reflns_limit_h_min -9
_diffrn_reflns_limit_k_max 9
_diffrn_reflns_limit_k_min -8
_diffrn_reflns_limit_l_max 17
_diffrn_reflns_limit_l_min -16
_diffrn_reflns_number 3856
_diffrn_reflns_theta_full 28.62
_diffrn_reflns_theta_max 28.62
_diffrn_reflns_theta_min 3.41
_exptl_absorpt_coefficient_mu 10.118
_exptl_absorpt_correction_T_max 0.4982
_exptl_absorpt_correction_T_min 0.3316
_exptl_absorpt_correction_type multi-scan
_exptl_absorpt_process_details
;
(SADABS; Sheldrick, 1996)
;
_exptl_crystal_colour 'Light yellow'
_exptl_crystal_density_diffrn 3.767
_exptl_crystal_density_method 'not measured'
_exptl_crystal_description 'Block like'
_exptl_crystal_F_000 558
_exptl_crystal_size_max 0.14
_exptl_crystal_size_mid 0.12
_exptl_crystal_size_min 0.08
_refine_diff_density_max 1.156
_refine_diff_density_min -0.862
_refine_ls_abs_structure_details
;
Flack (1983)
;
_refine_ls_abs_structure_Flack -0.02(3)
_refine_ls_extinction_method none
_refine_ls_goodness_of_fit_ref 1.069
_refine_ls_matrix_type full
_refine_ls_number_parameters 56
_refine_ls_number_reflns 848
_refine_ls_number_restraints 0
_refine_ls_restrained_S_all 1.069
_refine_ls_R_factor_all 0.0247
_refine_ls_R_factor_gt 0.0237
_refine_ls_shift/su_max 0.000
_refine_ls_shift/su_mean 0.000
_refine_ls_structure_factor_coef Fsqd
_refine_ls_weighting_details 'calc w=1/[\s^2^(Fo^2^)+(0.0260P)^2^+3.0791P] where P=(Fo^2^+2Fc^2^)/3'
_refine_ls_weighting_scheme calc
_refine_ls_wR_factor_gt 0.0580
_refine_ls_wR_factor_ref 0.0584
_reflns_number_gt 823
_reflns_number_total 848
_reflns_threshold_expression >2\s(I)
_cod_data_source_file gw2157sup1.cif
_cod_data_source_block I
_cod_database_code 2242352

loop_
_symmetry_equiv_pos_as_xyz
'x, y, z'
'-y, x-y, z+1/3'
'y, x, -z'
'-x+y, -x, z+2/3'
'-x, -x+y, -z+1/3'
'x-y, -y, -z+2/3'

loop_
_atom_site_type_symbol
_atom_site_label
_atom_site_fract_x
_atom_site_fract_y
_atom_site_fract_z
_atom_site_U_iso_or_equiv
_atom_site_adp_type
_atom_site_calc_flag
_atom_site_refinement_flags
_atom_site_occupancy
_atom_site_symmetry_multiplicity
Eu Eu1 0.56354(7) 0.56354(7) 0.5000 0.00972(12) Uani d S 1 2
S S1 0.5565(2) 0.5452(2) 0.25595(8) 0.0068(2) Uani d . 1 1
K K1 0.5398(3) 0.5398(3) 0.0000 0.0196(4) Uani d S 1 2
O O4 0.3795(8) 0.5049(8) 0.1823(3) 0.0156(11) Uani d . 1 1
O O3 0.6104(7) 0.7411(7) 0.3231(3) 0.0142(9) Uani d . 1 1
O O5 0.4906(8) 0.3578(8) 0.3288(3) 0.0155(10) Uani d . 1 1
O O1 0.9181(15) 0.9181(15) 0.5000 0.068(4) Uani d S 1 2
O O2 0.7533(7) 0.5868(7) 0.1949(3) 0.0165(10) Uiso d . 1 1

loop_
_atom_site_aniso_label
_atom_site_aniso_U_11
_atom_site_aniso_U_22
_atom_site_aniso_U_33
_atom_site_aniso_U_12
_atom_site_aniso_U_13
_atom_site_aniso_U_23
Eu1 0.01111(18) 0.01111(18) 0.00863(18) 0.0068(2) -0.00007(9) 0.00007(9)
S1 0.0073(6) 0.0090(6) 0.0053(5) 0.0049(6) 0.0001(5) -0.0008(4)
K1 0.0254(8) 0.0254(8) 0.0167(8) 0.0191(10) 0.0004(4) -0.0004(4)
O4 0.013(2) 0.025(3) 0.0128(18) 0.012(2) -0.0075(17) -0.0030(18)
O3 0.020(2) 0.010(2) 0.0136(18) 0.008(2) -0.0018(16) -0.0061(15)
O5 0.022(3) 0.016(2) 0.014(2) 0.013(2) 0.0000(17) 0.0023(16)
O1 0.024(4) 0.024(4) 0.154(11) 0.012(4) -0.017(3) 0.017(3)

loop_
_atom_type_symbol
_atom_type_description
_atom_type_scat_dispersion_real
_atom_type_scat_dispersion_imag
_atom_type_scat_source
O O 0.0106 0.0060 'International Tables Vol C Tables 4.2.6.8 and 6.1.1.4'
S S 0.1246 0.1234 'International Tables Vol C Tables 4.2.6.8 and 6.1.1.4'
Eu Eu -0.1578 3.6682 'International Tables Vol C Tables 4.2.6.8 and 6.1.1.4'
K K 0.2009 0.2494 'International Tables Vol C Tables 4.2.6.8 and 6.1.1.4'

loop_
_geom_angle_atom_site_label_1
_geom_angle_atom_site_label_2
_geom_angle_atom_site_label_3
_geom_angle_site_symmetry_1
_geom_angle_site_symmetry_3
_geom_angle
O2 Eu1 O2 2_655 6_565 77.6(2)
O2 Eu1 O4 2_655 6_665 73.28(14)
O2 Eu1 O4 6_565 6_665 145.65(16)
O2 Eu1 O4 2_655 2_665 145.65(17)
O2 Eu1 O4 6_565 2_665 73.28(14)
O4 Eu1 O4 6_665 2_665 139.6(2)
O2 Eu1 O1 2_655 . 141.21(10)
O2 Eu1 O1 6_565 . 141.21(10)
O4 Eu1 O1 6_665 . 69.82(12)
O4 Eu1 O1 2_665 . 69.82(12)
O2 Eu1 O3 2_655 3_556 85.25(14)
O2 Eu1 O3 6_565 3_556 124.29(13)
O4 Eu1 O3 6_665 3_556 71.15(14)
O4 Eu1 O3 2_665 3_556 96.34(14)
O1 Eu1 O3 . 3_556 72.05(9)
O2 Eu1 O3 2_655 . 124.29(13)
O2 Eu1 O3 6_565 . 85.25(14)
O4 Eu1 O3 6_665 . 96.34(14)
O4 Eu1 O3 2_665 . 71.15(14)
O1 Eu1 O3 . . 72.05(9)
O3 Eu1 O3 3_556 . 144.10(18)
O2 Eu1 O5 2_655 . 68.88(14)
O2 Eu1 O5 6_565 . 76.38(15)
O4 Eu1 O5 6_665 . 76.45(15)
O4 Eu1 O5 2_665 . 119.87(14)
O1 Eu1 O5 . . 112.47(11)
O3 Eu1 O5 3_556 . 143.20(14)
O3 Eu1 O5 . . 55.58(14)
O2 Eu1 O5 2_655 3_556 76.38(15)
O2 Eu1 O5 6_565 3_556 68.88(14)
O4 Eu1 O5 6_665 3_556 119.87(14)
O4 Eu1 O5 2_665 3_556 76.45(15)
O1 Eu1 O5 . 3_556 112.47(11)
O3 Eu1 O5 3_556 3_556 55.58(14)
O3 Eu1 O5 . 3_556 143.20(14)
O5 Eu1 O5 . 3_556 135.1(2)
O2 Eu1 S1 2_655 3_556 80.93(10)
O2 Eu1 S1 6_565 3_556 96.53(10)
O4 Eu1 S1 6_665 3_556 96.44(10)
O4 Eu1 S1 2_665 3_556 84.68(10)
O1 Eu1 S1 . 3_556 91.61(3)
O3 Eu1 S1 3_556 3_556 27.98(9)
O3 Eu1 S1 . 3_556 154.22(9)
O5 Eu1 S1 . 3_556 149.79(11)
O5 Eu1 S1 3_556 3_556 27.67(11)
O2 Eu1 S1 2_655 . 96.53(10)
O2 Eu1 S1 6_565 . 80.93(10)
O4 Eu1 S1 6_665 . 84.68(10)
O4 Eu1 S1 2_665 . 96.44(10)
O1 Eu1 S1 . . 91.61(3)
O3 Eu1 S1 3_556 . 154.22(9)
O3 Eu1 S1 . . 27.98(9)
O5 Eu1 S1 . . 27.67(11)
O5 Eu1 S1 3_556 . 149.79(11)
S1 Eu1 S1 3_556 . 176.78(5)
O2 Eu1 K1 2_655 4_665 69.92(10)
O2 Eu1 K1 6_565 4_665 141.97(10)
O4 Eu1 K1 6_665 4_665 36.57(10)
O4 Eu1 K1 2_665 4_665 127.33(11)
O1 Eu1 K1 . 4_665 73.44(2)
O3 Eu1 K1 3_556 4_665 35.80(9)
O3 Eu1 K1 . 4_665 129.45(10)
O5 Eu1 K1 . 4_665 108.36(11)
O5 Eu1 K1 3_556 4_665 84.42(10)
S1 Eu1 K1 3_556 4_665 59.86(3)
S1 Eu1 K1 . 4_665 121.20(3)
O4 S1 O2 . . 107.5(2)
O4 S1 O5 . . 112.4(3)
O2 S1 O5 . . 111.0(3)
O4 S1 O3 . . 110.6(3)
O2 S1 O3 . . 110.1(3)
O5 S1 O3 . . 105.2(2)
O4 S1 Eu1 . . 130.45(19)
O2 S1 Eu1 . . 121.99(18)
O5 S1 Eu1 . . 52.70(17)
O3 S1 Eu1 . . 52.64(16)
O4 S1 K1 . . 47.92(18)
O2 S1 K1 . . 59.63(17)
O5 S1 K1 . . 129.05(18)
O3 S1 K1 . . 125.43(18)
Eu1 S1 K1 . . 177.55(5)
O4 S1 K1 . 2_655 106.2(2)
O2 S1 K1 . 2_655 91.13(18)
O5 S1 K1 . 2_655 25.29(17)
O3 S1 K1 . 2_655 128.50(17)
Eu1 S1 K1 . 2_655 76.13(3)
K1 S1 K1 . 2_655 105.93(4)
O4 S1 K1 . 2_665 81.0(2)
O2 S1 K1 . 2_665 121.63(18)
O5 S1 K1 . 2_665 118.38(17)
O3 S1 K1 . 2_665 29.66(17)
Eu1 S1 K1 . 2_665 72.58(2)
K1 S1 K1 . 2_665 105.03(4)
K1 S1 K1 2_655 2_665 143.32(5)
O5 K1 O5 4_664 5_665 128.8(3)
O5 K1 O3 4_664 5_655 76.98(14)
O5 K1 O3 5_665 5_655 153.95(18)
O5 K1 O3 4_664 4_564 153.95(18)
O5 K1 O3 5_665 4_564 76.98(14)
O3 K1 O3 5_655 4_564 77.63(19)
O5 K1 O4 4_664 3 79.99(15)
O5 K1 O4 5_665 3 113.79(14)
O3 K1 O4 5_655 3 69.93(14)
O3 K1 O4 4_564 3 85.94(15)
O5 K1 O4 4_664 . 113.79(14)
O5 K1 O4 5_665 . 79.99(15)
O3 K1 O4 5_655 . 85.94(15)
O3 K1 O4 4_564 . 69.93(14)
O4 K1 O4 3 . 149.2(2)
O5 K1 O2 4_664 . 64.32(13)
O5 K1 O2 5_665 . 99.13(14)
O3 K1 O2 5_655 . 88.93(13)
O3 K1 O2 4_564 . 120.92(13)
O4 K1 O2 3 . 142.03(14)
O4 K1 O2 . . 51.72(13)
O5 K1 O2 4_664 3 99.13(14)
O5 K1 O2 5_665 3 64.32(13)
O3 K1 O2 5_655 3 120.92(13)
O3 K1 O2 4_564 3 88.93(13)
O4 K1 O2 3 3 51.72(13)
O4 K1 O2 . 3 142.03(14)
O2 K1 O2 . 3 142.94(19)
O5 K1 S1 4_664 . 89.74(9)
O5 K1 S1 5_665 . 89.12(10)
O3 K1 S1 5_655 . 87.27(10)
O3 K1 S1 4_564 . 94.81(10)
O4 K1 S1 3 . 156.52(12)
O4 K1 S1 . . 25.19(10)
O2 K1 S1 . . 26.53(9)
O2 K1 S1 3 . 151.64(10)
O5 K1 S1 4_664 3 89.12(10)
O5 K1 S1 5_665 3 89.74(9)
O3 K1 S1 5_655 3 94.81(10)
O3 K1 S1 4_564 3 87.27(10)
O4 K1 S1 3 3 25.19(10)
O4 K1 S1 . 3 156.52(12)
O2 K1 S1 . 3 151.64(10)
O2 K1 S1 3 3 26.53(9)
S1 K1 S1 . 3 177.34(9)
O5 K1 S1 4_664 4_664 15.34(9)
O5 K1 S1 5_665 4_664 132.36(15)
O3 K1 S1 5_655 4_664 73.36(10)
O3 K1 S1 4_564 4_664 144.15(11)
O4 K1 S1 3 4_664 64.67(11)
O4 K1 S1 . 4_664 127.34(11)
O2 K1 S1 . 4_664 79.43(9)
O2 K1 S1 3 4_664 88.26(10)
S1 K1 S1 . 4_664 104.28(3)
S1 K1 S1 3 4_664 74.79(3)
O5 K1 S1 4_664 5_665 132.36(15)
O5 K1 S1 5_665 5_665 15.34(9)
O3 K1 S1 5_655 5_665 144.15(11)
O3 K1 S1 4_564 5_665 73.36(10)
O4 K1 S1 3 5_665 127.34(11)
O4 K1 S1 . 5_665 64.67(11)
O2 K1 S1 . 5_665 88.26(10)
O2 K1 S1 3 5_665 79.43(9)
S1 K1 S1 . 5_665 74.79(3)
S1 K1 S1 3 5_665 104.28(3)
S1 K1 S1 4_664 5_665 140.69(8)
S1 O4 Eu1 . 4_564 144.3(3)
S1 O4 K1 . . 106.9(2)
Eu1 O4 K1 4_564 . 108.69(16)
S1 O3 K1 . 2_665 133.1(2)
S1 O3 Eu1 . . 99.4(2)
K1 O3 Eu1 2_665 . 107.82(15)
S1 O5 K1 . 2_655 139.4(2)
S1 O5 Eu1 . . 99.6(2)
K1 O5 Eu1 2_655 . 117.07(16)
S1 O2 Eu1 . 4_664 140.9(3)
S1 O2 K1 . . 93.8(2)
Eu1 O2 K1 4_664 . 104.89(15)

loop_
_geom_bond_atom_site_label_1
_geom_bond_atom_site_label_2
_geom_bond_site_symmetry_2
_geom_bond_distance
Eu1 O2 2_655 2.425(4)
Eu1 O2 6_565 2.425(5)
Eu1 O4 6_665 2.428(5)
Eu1 O4 2_665 2.428(5)
Eu1 O1 . 2.449(10)
Eu1 O3 3_556 2.514(4)
Eu1 O3 . 2.514(4)
Eu1 O5 . 2.518(4)
Eu1 O5 3_556 2.518(4)
Eu1 S1 3_556 3.1210(11)
Eu1 S1 . 3.1210(11)
Eu1 K1 4_665 4.0356(12)
S1 O4 . 1.456(4)
S1 O2 . 1.465(4)
S1 O5 . 1.470(5)
S1 O3 . 1.484(4)
S1 K1 . 3.2726(11)
S1 K1 2_655 3.6182(15)
S1 K1 2_665 3.6579(19)
K1 O5 4_664 2.374(5)
K1 O5 5_665 2.374(5)
K1 O3 5_655 2.479(4)
K1 O3 4_564 2.479(4)
K1 O4 3 2.538(4)
K1 O4 . 2.538(4)
K1 O2 . 2.830(4)
K1 O2 3 2.830(4)
K1 S1 3 3.2726(11)
K1 S1 4_664 3.6182(15)
K1 S1 5_665 3.6182(15)
O4 Eu1 4_564 2.428(5)
O3 K1 2_665 2.479(4)
O5 K1 2_655 2.374(5)
O2 Eu1 4_664 2.425(4)

_cod_database_fobs_code 2242352
